data_4348504
loop_
_publ_author_name
'Mon, Marta'
'Grancha, Thais'
'Verdaguer, Michel'
'Train, Cyrille'
'Armentano, Donatella'
'Pardo, Emilio'

_publ_section_title
;
 Solvent-Dependent Self-Assembly of an Oxalato-Based Three-Dimensional
 Magnet Exhibiting a Novel Architecture.
;
_journal_issue 14
_journal_name_full 'Inorganic chemistry'
_journal_page_first 6845
_journal_page_last 6847
_journal_paper_doi 10.1021/acs.inorgchem.6b01256
_journal_volume 55
_journal_year 2016
_chemical_formula_sum 'C54 H96 Cr4 Mn3 N6 O54'
_chemical_formula_weight 2066.18
_space_group_crystal_system trigonal
_space_group_IT_number 161
_space_group_name_Hall 'R 3 -2"c'
_space_group_name_H-M_alt 'R 3 c :H'
_atom_sites_solution_hydrogens geom
_audit_creation_method SHELXL-2013
_cell_angle_alpha 90
_cell_angle_beta 90
_cell_angle_gamma 120
_cell_formula_units_Z 6
_cell_length_a 26.3296(16)
_cell_length_b 26.3296(16)
_cell_length_c 23.314(3)
_cell_measurement_reflns_used 9975
_cell_measurement_temperature 296(2)
_cell_measurement_theta_max 21.3
_cell_measurement_theta_min 2.5
_cell_volume 13997(2)
_computing_cell_refinement 'Bruker APEX'
_computing_data_collection 'Bruker APEX'
_computing_data_reduction 'Bruker SAINT'
_computing_molecular_graphics 'Bruker SHELXTL'
_computing_publication_material 'Bruker SHELXTL'
_computing_structure_refinement 'SHELXL-2013 (Sheldrick, 2013)'
_computing_structure_solution 'SHELXS-2013 (Sheldrick, 2013)'
_diffrn_ambient_temperature 296(2)
_diffrn_measured_fraction_theta_full 0.710
_diffrn_measured_fraction_theta_max 1.000
_diffrn_measurement_device_type 'CCD area detector'
_diffrn_measurement_method 'phi and omega scans'
_diffrn_radiation_type MoK\a
_diffrn_radiation_wavelength 0.71073
_diffrn_reflns_av_R_equivalents 0.0373
_diffrn_reflns_av_unetI/netI 0.0158
_diffrn_reflns_Laue_measured_fraction_full 0.710
_diffrn_reflns_Laue_measured_fraction_max 1.000
_diffrn_reflns_limit_h_max 28
_diffrn_reflns_limit_h_min -28
_diffrn_reflns_limit_k_max 28
_diffrn_reflns_limit_k_min -28
_diffrn_reflns_limit_l_max 24
_diffrn_reflns_limit_l_min -24
_diffrn_reflns_number 70469
_diffrn_reflns_point_group_measured_fraction_full 0.708
_diffrn_reflns_point_group_measured_fraction_max 0.998
_diffrn_reflns_theta_full 25.242
_diffrn_reflns_theta_max 22.321
_diffrn_reflns_theta_min 1.547
_diffrn_source 'fine-focus sealed tube'
_exptl_absorpt_coefficient_mu 0.940
_exptl_absorpt_correction_T_max 0.862
_exptl_absorpt_correction_T_min 0.820
_exptl_absorpt_correction_type multi-scan
_exptl_absorpt_process_details sadabs
_exptl_crystal_colour purple
_exptl_crystal_density_diffrn 1.471
_exptl_crystal_description parallelepiped
_exptl_crystal_F_000 6390
_exptl_crystal_size_max 0.22
_exptl_crystal_size_mid 0.18
_exptl_crystal_size_min 0.18
_refine_diff_density_max 0.226
_refine_diff_density_min -0.178
_refine_diff_density_rms 0.052
_refine_ls_abs_structure_details
;
 Classical Flack method preferred over Parsons because s.u. lower.
;
_refine_ls_abs_structure_Flack 0.01(3)
_refine_ls_extinction_coef 0.00012(3)
_refine_ls_extinction_expression Fc^*^=kFc[1+0.001xFc^2^\l^3^/sin(2\q)]^-1/4^
_refine_ls_extinction_method SHELXL
_refine_ls_goodness_of_fit_ref 1.036
_refine_ls_hydrogen_treatment constr
_refine_ls_matrix_type full
_refine_ls_number_parameters 329
_refine_ls_number_reflns 3985
_refine_ls_number_restraints 3
_refine_ls_restrained_S_all 1.036
_refine_ls_R_factor_all 0.0367
_refine_ls_R_factor_gt 0.0348
_refine_ls_shift/su_max 0.000
_refine_ls_shift/su_mean 0.000
_refine_ls_structure_factor_coef Fsqd
_refine_ls_weighting_details 'w=1/[\s^2^(Fo^2^)+(0.0813P)^2^] where P=(Fo^2^+2Fc^2^)/3'
_refine_ls_weighting_scheme calc
_refine_ls_wR_factor_gt 0.0977
_refine_ls_wR_factor_ref 0.0994
_reflns_Friedel_coverage 0.990
_reflns_Friedel_fraction_full 0.706
_reflns_Friedel_fraction_max 0.996
_reflns_number_gt 3765
_reflns_number_total 3985
_reflns_threshold_expression 'I > 2\s(I)'
_cod_data_source_file ic6b01256_si_002.cif
_cod_data_source_block 1_SQ
_cod_database_code 4348504
_shelx_space_group_comment
;
The symmetry employed for this shelxl refinement is uniquely defined
by the following loop, which should always be used as a source of
symmetry information in preference to the above space-group names.
They are only intended as comments.
;
_shelxl_version_number 2013-4

loop_
_space_group_symop_operation_xyz
'x, y, z'
'-y, x-y, z'
'-x+y, -x, z'
'-y, -x, z+1/2'
'-x+y, y, z+1/2'
'x, x-y, z+1/2'
'x+2/3, y+1/3, z+1/3'
'-y+2/3, x-y+1/3, z+1/3'
'-x+y+2/3, -x+1/3, z+1/3'
'-y+2/3, -x+1/3, z+5/6'
'-x+y+2/3, y+1/3, z+5/6'
'x+2/3, x-y+1/3, z+5/6'
'x+1/3, y+2/3, z+2/3'
'-y+1/3, x-y+2/3, z+2/3'
'-x+y+1/3, -x+2/3, z+2/3'
'-y+1/3, -x+2/3, z+7/6'
'-x+y+1/3, y+2/3, z+7/6'
'x+1/3, x-y+2/3, z+7/6'

loop_
_atom_site_label
_atom_site_type_symbol
_atom_site_fract_x
_atom_site_fract_y
_atom_site_fract_z
_atom_site_U_iso_or_equiv
_atom_site_adp_type
_atom_site_occupancy
_atom_site_site_symmetry_order
_atom_site_calc_flag
_atom_site_refinement_flags_posn
_atom_site_refinement_flags_adp
_atom_site_refinement_flags_occupancy
Cr1 Cr 0.6667 0.3333 0.31186(7) 0.0631(4) Uani 1 3 d S T P
Cr2 Cr 0.35819(4) 0.00745(4) 0.33737(4) 0.0656(3) Uani 1 1 d . . .
Mn1 Mn 0.59854(4) 0.09557(4) 0.32759(4) 0.0681(3) Uani 1 1 d . . .
O1 O 0.67420(19) 0.27334(18) 0.26663(18) 0.0744(11) Uani 1 1 d . . .
O2 O 0.61543(18) 0.26560(17) 0.36023(19) 0.0720(11) Uani 1 1 d . . .
O3 O 0.6516(2) 0.17993(18) 0.2746(2) 0.0790(12) Uani 1 1 d . . .
O4 O 0.5916(2) 0.1726(2) 0.37304(19) 0.0802(12) Uani 1 1 d . . .
C1 C 0.6496(3) 0.2232(3) 0.2915(3) 0.0647(14) Uani 1 1 d . . .
C2 C 0.6162(3) 0.2186(3) 0.3464(3) 0.0630(14) Uani 1 1 d . . .
O5 O 0.5196(2) 0.0996(2) 0.2792(2) 0.0813(12) Uani 1 1 d . . .
O6 O 0.51768(19) 0.04805(18) 0.38222(19) 0.0717(11) Uani 1 1 d . . .
O7 O 0.42268(19) 0.0566(2) 0.28422(16) 0.0708(11) Uani 1 1 d . . .
O8 O 0.4238(2) 0.02106(19) 0.38842(18) 0.0719(11) Uani 1 1 d . . .
C3 C 0.4725(3) 0.0691(3) 0.3032(3) 0.0652(15) Uani 1 1 d . . .
C4 C 0.4730(3) 0.0441(2) 0.3635(3) 0.0580(13) Uani 1 1 d . . .
O9 O 0.29964(19) -0.0110(2) 0.2768(2) 0.0749(12) Uani 1 1 d . . .
O10 O 0.3542(2) -0.06467(19) 0.3091(2) 0.0767(11) Uani 1 1 d . . .
O11 O 0.3175(2) -0.1292(2) 0.2385(2) 0.0826(12) Uani 1 1 d . . .
O12 O 0.2610(2) -0.0715(3) 0.2018(3) 0.0973(15) Uani 1 1 d . . .
C5 C 0.3237(3) -0.0858(3) 0.2653(3) 0.0673(15) Uani 1 1 d . . .
C6 C 0.2911(3) -0.0538(3) 0.2449(3) 0.0708(17) Uani 1 1 d . . .
O13 O 0.35381(19) 0.07648(19) 0.3648(2) 0.0732(11) Uani 1 1 d . . .
O14 O 0.29729(19) -0.03300(19) 0.3960(2) 0.0736(11) Uani 1 1 d . . .
O15 O 0.3039(2) 0.10006(19) 0.4236(2) 0.0788(12) Uani 1 1 d . . .
O16 O 0.2426(2) -0.0149(2) 0.4571(2) 0.0882(13) Uani 1 1 d . . .
C7 C 0.3150(3) 0.0646(3) 0.4018(3) 0.0640(14) Uani 1 1 d . . .
C8 C 0.2819(3) 0.0004(3) 0.4216(3) 0.0658(15) Uani 1 1 d . . .
N1 N 0.4844(3) 0.2701(3) 0.9654(4) 0.111(2) Uani 1 1 d . . .
C9 C 0.5396(5) 0.2724(9) 0.9807(8) 0.217(9) Uani 1 1 d . . .
H9A H 0.5699 0.2980 0.9547 0.326 Uiso 1 1 calc R U .
H9B H 0.5345 0.2337 0.9782 0.326 Uiso 1 1 calc R U .
H9C H 0.5504 0.2868 1.0192 0.326 Uiso 1 1 calc R U .
C10 C 0.4675(6) 0.2480(7) 0.9068(6) 0.149(4) Uani 1 1 d . . .
H10A H 0.4976 0.2737 0.8806 0.224 Uiso 1 1 calc R U .
H10B H 0.4313 0.2465 0.8972 0.224 Uiso 1 1 calc R U .
H10C H 0.4625 0.2094 0.9042 0.224 Uiso 1 1 calc R U .
C11 C 0.4352(5) 0.2267(5) 1.0065(6) 0.144(4) Uani 1 1 d . . .
H11A H 0.4312 0.1886 1.0031 0.216 Uiso 1 1 calc R U .
H11B H 0.3988 0.2245 0.9964 0.216 Uiso 1 1 calc R U .
H11C H 0.4452 0.2403 1.0453 0.216 Uiso 1 1 calc R U .
C12 C 0.4867(8) 0.3259(6) 0.9710(8) 0.188(7) Uani 1 1 d . . .
H12A H 0.5162 0.3540 0.9458 0.282 Uiso 1 1 calc R U .
H12B H 0.4960 0.3393 1.0099 0.282 Uiso 1 1 calc R U .
H12C H 0.4492 0.3213 0.9609 0.282 Uiso 1 1 calc R U .
N2 N 0.5033(4) 0.9490(6) 0.0334(4) 0.155(4) Uani 1 1 d D . .
C14 C 0.4614(5) 0.9552(6) -0.0007(5) 0.143(4) Uani 1 1 d . . .
H14A H 0.4780 0.9708 -0.0376 0.214 Uiso 1 1 calc R U .
H14B H 0.4513 0.9814 0.0181 0.214 Uiso 1 1 calc R U .
H14C H 0.4268 0.9176 -0.0055 0.214 Uiso 1 1 calc R U .
C13 C 0.5459(11) 1.0119(11) 0.0491(11) 0.33(2) Uani 1 1 d D . .
H13A H 0.5679 1.0326 0.0157 0.489 Uiso 1 1 calc R U .
H13B H 0.5722 1.0129 0.0782 0.489 Uiso 1 1 calc R U .
H13C H 0.5246 1.0301 0.0633 0.489 Uiso 1 1 calc R U .
C16 C 0.5301(12) 0.9225(14) -0.0005(8) 0.33(2) Uani 1 1 d D . .
H16A H 0.5456 0.9444 -0.0353 0.499 Uiso 1 1 calc R U .
H16B H 0.5012 0.8828 -0.0097 0.499 Uiso 1 1 calc R U .
H16C H 0.5613 0.9227 0.0210 0.499 Uiso 1 1 calc R U .
C15 C 0.4779(8) 0.9248(12) 0.0920(7) 0.277(14) Uani 1 1 d . . .
H15A H 0.4435 0.8869 0.0878 0.416 Uiso 1 1 calc R U .
H15B H 0.4677 0.9509 0.1108 0.416 Uiso 1 1 calc R U .
H15C H 0.5065 0.9212 0.1145 0.416 Uiso 1 1 calc R U .

loop_
_atom_site_aniso_label
_atom_site_aniso_U_11
_atom_site_aniso_U_22
_atom_site_aniso_U_33
_atom_site_aniso_U_23
_atom_site_aniso_U_13
_atom_site_aniso_U_12
Cr1 0.0476(5) 0.0476(5) 0.0943(11) 0.000 0.000 0.0238(3)
Cr2 0.0613(6) 0.0665(6) 0.0760(6) -0.0028(5) -0.0018(4) 0.0373(5)
Mn1 0.0617(5) 0.0566(5) 0.0887(6) -0.0032(4) -0.0003(4) 0.0315(5)
O1 0.064(2) 0.063(3) 0.095(3) 0.005(2) 0.017(2) 0.031(2)
O2 0.060(2) 0.052(2) 0.103(3) -0.004(2) 0.016(2) 0.0275(19)
O3 0.078(3) 0.060(3) 0.105(3) -0.003(2) 0.017(2) 0.040(2)
O4 0.096(3) 0.066(3) 0.088(3) 0.008(2) 0.020(2) 0.047(3)
C1 0.056(3) 0.053(4) 0.088(4) -0.002(3) 0.004(3) 0.029(3)
C2 0.058(3) 0.055(4) 0.079(4) -0.004(3) -0.002(3) 0.031(3)
O5 0.075(3) 0.104(3) 0.078(3) 0.010(2) 0.010(2) 0.055(3)
O6 0.068(3) 0.068(3) 0.083(2) 0.010(2) -0.008(2) 0.036(2)
O7 0.068(3) 0.092(3) 0.064(2) 0.004(2) -0.005(2) 0.049(2)
O8 0.074(3) 0.073(3) 0.070(2) 0.001(2) -0.008(2) 0.038(2)
C3 0.073(4) 0.064(3) 0.071(4) -0.004(3) 0.003(3) 0.043(3)
C4 0.054(4) 0.047(3) 0.070(3) 0.003(3) -0.001(3) 0.023(3)
O9 0.070(3) 0.079(3) 0.090(3) -0.003(2) -0.010(2) 0.048(2)
O10 0.082(3) 0.075(3) 0.090(3) -0.010(2) -0.013(2) 0.053(2)
O11 0.092(3) 0.067(3) 0.097(3) -0.014(2) -0.008(3) 0.046(2)
O12 0.071(3) 0.113(4) 0.110(4) -0.022(3) -0.025(3) 0.048(3)
C5 0.052(3) 0.064(4) 0.085(4) 0.006(3) 0.005(3) 0.029(3)
C6 0.045(3) 0.075(4) 0.088(4) -0.004(4) -0.004(3) 0.026(3)
O13 0.073(3) 0.065(2) 0.086(3) 0.004(2) 0.004(2) 0.038(2)
O14 0.063(2) 0.067(3) 0.096(3) -0.001(2) 0.005(2) 0.036(2)
O15 0.086(3) 0.074(3) 0.092(3) 0.000(2) 0.002(2) 0.052(3)
O16 0.063(3) 0.082(3) 0.111(3) -0.002(3) 0.015(3) 0.030(2)
C7 0.059(3) 0.072(4) 0.071(4) 0.007(3) 0.006(3) 0.039(3)
C8 0.051(3) 0.067(4) 0.080(4) -0.009(3) -0.006(3) 0.030(3)
N1 0.086(5) 0.094(5) 0.148(7) 0.015(4) 0.018(4) 0.042(4)
C9 0.087(7) 0.32(2) 0.226(15) 0.129(16) 0.027(8) 0.089(11)
C10 0.154(10) 0.159(11) 0.156(9) -0.014(9) -0.013(9) 0.094(9)
C11 0.147(9) 0.111(7) 0.173(9) 0.064(7) 0.092(8) 0.065(7)
C12 0.200(15) 0.098(8) 0.244(17) 0.050(9) 0.086(13) 0.059(9)
N2 0.106(6) 0.252(13) 0.115(6) 0.045(7) 0.001(5) 0.096(8)
C14 0.111(8) 0.197(12) 0.129(7) 0.027(8) -0.018(6) 0.084(8)
C13 0.28(3) 0.24(2) 0.28(3) 0.00(2) -0.17(2) 0.00(2)
C16 0.40(3) 0.62(6) 0.22(2) 0.21(3) 0.15(2) 0.44(4)
C15 0.150(13) 0.45(3) 0.183(14) 0.191(19) 0.030(11) 0.113(18)

loop_
_atom_type_symbol
_atom_type_description
_atom_type_scat_dispersion_real
_atom_type_scat_dispersion_imag
_atom_type_scat_source
C C 0.0033 0.0016 'International Tables Vol C Tables 4.2.6.8 and 6.1.1.4'
H H 0.0000 0.0000 'International Tables Vol C Tables 4.2.6.8 and 6.1.1.4'
N N 0.0061 0.0033 'International Tables Vol C Tables 4.2.6.8 and 6.1.1.4'
O O 0.0106 0.0060 'International Tables Vol C Tables 4.2.6.8 and 6.1.1.4'
Cr Cr 0.3209 0.6236 'International Tables Vol C Tables 4.2.6.8 and 6.1.1.4'
Mn Mn 0.3368 0.7283 'International Tables Vol C Tables 4.2.6.8 and 6.1.1.4'

loop_
_geom_angle_atom_site_label_1
_geom_angle_atom_site_label_2
_geom_angle_atom_site_label_3
_geom_angle
_geom_angle_site_symmetry_1
_geom_angle_site_symmetry_3
O2 Cr1 O2 90.38(18) . 2_655
O2 Cr1 O2 90.38(18) . 3_665
O2 Cr1 O2 90.38(18) 2_655 3_665
O2 Cr1 O1 83.07(16) . .
O2 Cr1 O1 92.28(19) 2_655 .
O2 Cr1 O1 172.95(17) 3_665 .
O2 Cr1 O1 172.94(17) . 2_655
O2 Cr1 O1 83.07(16) 2_655 2_655
O2 Cr1 O1 92.28(19) 3_665 2_655
O1 Cr1 O1 94.52(18) . 2_655
O2 Cr1 O1 92.28(19) . 3_665
O2 Cr1 O1 172.95(17) 2_655 3_665
O2 Cr1 O1 83.07(16) 3_665 3_665
O1 Cr1 O1 94.52(18) . 3_665
O1 Cr1 O1 94.52(18) 2_655 3_665
O10 Cr2 O9 82.19(19) . .
O10 Cr2 O14 94.3(2) . .
O9 Cr2 O14 92.26(19) . .
O10 Cr2 O7 92.07(19) . .
O9 Cr2 O7 91.28(18) . .
O14 Cr2 O7 173.09(19) . .
O10 Cr2 O8 89.81(19) . .
O9 Cr2 O8 169.8(2) . .
O14 Cr2 O8 94.67(19) . .
O7 Cr2 O8 82.64(18) . .
O10 Cr2 O13 174.39(19) . .
O9 Cr2 O13 93.42(19) . .
O14 Cr2 O13 82.35(18) . .
O7 Cr2 O13 91.52(19) . .
O8 Cr2 O13 94.93(18) . .
O11 Mn1 O15 137.00(17) 18_544 10_554
O11 Mn1 O6 88.28(18) 18_544 .
O15 Mn1 O6 95.80(17) 10_554 .
O11 Mn1 O3 102.99(19) 18_544 .
O15 Mn1 O3 99.57(17) 10_554 .
O6 Mn1 O3 142.14(15) . .
O11 Mn1 O4 75.87(17) 18_544 .
O15 Mn1 O4 146.65(17) 10_554 .
O6 Mn1 O4 76.52(16) . .
O3 Mn1 O4 71.63(15) . .
O11 Mn1 O16 79.51(19) 18_544 10_554
O15 Mn1 O16 72.06(16) 10_554 10_554
O6 Mn1 O16 143.61(17) . 10_554
O3 Mn1 O16 74.25(16) . 10_554
O4 Mn1 O16 131.55(17) . 10_554
O11 Mn1 O5 147.62(17) 18_544 .
O15 Mn1 O5 72.12(17) 10_554 .
O6 Mn1 O5 72.09(16) . .
O3 Mn1 O5 80.07(18) . .
O4 Mn1 O5 74.65(18) . .
O16 Mn1 O5 131.07(18) 10_554 .
C1 O1 Cr1 112.2(4) . .
C2 O2 Cr1 113.2(4) . .
C1 O3 Mn1 115.7(4) . .
C2 O4 Mn1 113.1(4) . .
O3 C1 O1 125.1(6) . .
O3 C1 C2 119.1(5) . .
O1 C1 C2 115.9(5) . .
O4 C2 O2 124.9(6) . .
O4 C2 C1 120.3(5) . .
O2 C2 C1 114.8(5) . .
C3 O5 Mn1 111.7(4) . .
C4 O6 Mn1 117.0(4) . .
C3 O7 Cr2 113.1(4) . .
C4 O8 Cr2 113.8(4) . .
O5 C3 O7 126.2(6) . .
O5 C3 C4 118.0(6) . .
O7 C3 C4 115.7(6) . .
O6 C4 O8 126.5(5) . .
O6 C4 C3 120.2(5) . .
O8 C4 C3 113.3(5) . .
C6 O9 Cr2 114.1(4) . .
C5 O10 Cr2 114.7(4) . .
C5 O11 Mn1 124.6(4) . 12_444
O11 C5 O10 125.7(6) . .
O11 C5 C6 119.6(6) . .
O10 C5 C6 114.8(6) . .
O12 C6 O9 127.7(6) . .
O12 C6 C5 118.6(7) . .
O9 C6 C5 113.7(6) . .
C7 O13 Cr2 114.1(4) . .
C8 O14 Cr2 113.7(4) . .
C7 O15 Mn1 117.4(4) . 16_554
C8 O16 Mn1 111.3(4) . 16_554
O15 C7 O13 125.2(6) . .
O15 C7 C8 119.7(5) . .
O13 C7 C8 115.1(6) . .
O16 C8 O14 126.3(6) . .
O16 C8 C7 119.1(6) . .
O14 C8 C7 114.5(6) . .
C12 N1 C10 109.7(11) . .
C12 N1 C9 113.6(13) . .
C10 N1 C9 110.0(11) . .
C12 N1 C11 106.6(9) . .
C10 N1 C11 107.8(10) . .
C9 N1 C11 108.9(9) . .
C14 N2 C16 109.9(13) . .
C14 N2 C13 101.7(15) . .
C16 N2 C13 112.7(17) . .
C14 N2 C15 110.3(11) . .
C16 N2 C15 120.4(15) . .
C13 N2 C15 99.9(16) . .

loop_
_geom_bond_atom_site_label_1
_geom_bond_atom_site_label_2
_geom_bond_distance
_geom_bond_site_symmetry_2
Cr1 O2 1.966(4) .
Cr1 O2 1.966(4) 2_655
Cr1 O2 1.966(4) 3_665
Cr1 O1 1.990(4) .
Cr1 O1 1.990(4) 2_655
Cr1 O1 1.990(4) 3_665
Cr2 O10 1.962(4) .
Cr2 O9 1.964(4) .
Cr2 O14 1.967(5) .
Cr2 O7 1.974(4) .
Cr2 O8 1.978(4) .
Cr2 O13 1.984(4) .
Mn1 O11 2.177(5) 18_544
Mn1 O15 2.232(5) 10_554
Mn1 O6 2.249(5) .
Mn1 O3 2.305(4) .
Mn1 O4 2.374(4) .
Mn1 O16 2.412(5) 10_554
Mn1 O5 2.414(5) .
O1 C1 1.282(7) .
O2 C2 1.288(7) .
O3 C1 1.232(7) .
O4 C2 1.220(8) .
C1 C2 1.524(9) .
O5 C3 1.225(8) .
O6 C4 1.210(7) .
O7 C3 1.262(8) .
O8 C4 1.263(7) .
C3 C4 1.556(9) .
O9 C6 1.275(8) .
O10 C5 1.246(8) .
O11 C5 1.240(8) .
O11 Mn1 2.177(5) 12_444
O12 C6 1.220(8) .
C5 C6 1.547(9) .
O13 C7 1.252(7) .
O14 C8 1.285(8) .
O15 C7 1.220(7) .
O15 Mn1 2.232(5) 16_554
O16 C8 1.226(8) .
O16 Mn1 2.412(5) 16_554
C7 C8 1.535(9) .
N1 C12 1.445(16) .
N1 C10 1.465(14) .
N1 C9 1.468(14) .
N1 C11 1.557(11) .
N2 C14 1.433(13) .
N2 C16 1.451(19) .
N2 C13 1.51(2) .
N2 C15 1.515(16) .
